data_2220199
loop_
_publ_author_name
'Khaledi, Hamid'
'Mohd Ali, Hapipah'
'Ng, Seik Weng'

_publ_section_title
;
 Benzyl
 <i>N</i>'-(1<i>H</i>-indol-2-ylmethylene)hydrazinecarbodithioate
 ethanol hemisolvate
;
_journal_coeditor_code HB2851
_journal_issue 12
_journal_name_full 'Acta Crystallographica Section E'
_journal_page_first o2445
_journal_paper_doi 10.1107/S1600536808038609
_journal_volume 64
_journal_year 2008
_chemical_formula_iupac 'C17 H15 N3 S2, 0.5C2 H6 O'
_chemical_formula_moiety 'C17 H15 N3 S2, 0.5(C2 H6 O)'
_chemical_formula_sum 'C18 H18 N3 O0.5 S2'
_chemical_formula_weight 348.47
_chemical_name_systematic
;
Benzyl N'-(1<i>H</i>-indol-2-ylmethylene)hydrazinecarbodithioate ethanol
hemisolvate
;
_space_group_IT_number 15
_symmetry_cell_setting monoclinic
_symmetry_space_group_name_Hall '-C 2yc'
_symmetry_space_group_name_H-M 'C 1 2/c 1'
_atom_sites_solution_hydrogens geom
_atom_sites_solution_primary direct
_atom_sites_solution_secondary difmap
_audit_creation_method SHELXL-97
_cell_angle_alpha 90.00
_cell_angle_beta 102.6370(10)
_cell_angle_gamma 90.00
_cell_formula_units_Z 8
_cell_length_a 13.4225(2)
_cell_length_b 15.4088(2)
_cell_length_c 16.8120(3)
_cell_measurement_reflns_used 5259
_cell_measurement_temperature 100(2)
_cell_measurement_theta_max 28.3
_cell_measurement_theta_min 2.5
_cell_volume 3392.90(9)
_computing_cell_refinement 'SAINT (Bruker, 2007)'
_computing_data_collection 'APEX2 (Bruker, 2007)'
_computing_data_reduction 'SAINT (Bruker, 2007)'
_computing_molecular_graphics 'X-SEED (Barbour, 2001)'
_computing_publication_material 'pubCIF (Westrip, 2008)'
_computing_structure_refinement 'SHELXL97 (Sheldrick, 2008)'
_computing_structure_solution 'SHELXS97 (Sheldrick, 2008)'
_diffrn_ambient_temperature 100(2)
_diffrn_measured_fraction_theta_full 0.999
_diffrn_measured_fraction_theta_max 0.999
_diffrn_measurement_device_type 'Bruker SMART APEX CCD'
_diffrn_measurement_method \w
_diffrn_radiation_monochromator graphite
_diffrn_radiation_source 'fine-focus sealed tube'
_diffrn_radiation_type MoK\a
_diffrn_radiation_wavelength 0.71073
_diffrn_reflns_av_R_equivalents 0.0278
_diffrn_reflns_av_sigmaI/netI 0.0272
_diffrn_reflns_limit_h_max 17
_diffrn_reflns_limit_h_min -16
_diffrn_reflns_limit_k_max 20
_diffrn_reflns_limit_k_min -19
_diffrn_reflns_limit_l_max 17
_diffrn_reflns_limit_l_min -21
_diffrn_reflns_number 14302
_diffrn_reflns_theta_full 27.50
_diffrn_reflns_theta_max 27.50
_diffrn_reflns_theta_min 2.04
_diffrn_standards_decay_% 0
_diffrn_standards_interval_count 0
_diffrn_standards_interval_time 0
_diffrn_standards_number 0
_exptl_absorpt_coefficient_mu 0.320
_exptl_absorpt_correction_T_max 0.954
_exptl_absorpt_correction_T_min 0.924
_exptl_absorpt_correction_type multi-scan
_exptl_absorpt_process_details '(SADABS; Sheldrick, 1996)'
_exptl_crystal_colour Yellow
_exptl_crystal_density_diffrn 1.364
_exptl_crystal_density_method 'not measured'
_exptl_crystal_description Block
_exptl_crystal_F_000 1464
_exptl_crystal_size_max 0.25
_exptl_crystal_size_mid 0.20
_exptl_crystal_size_min 0.15
_refine_diff_density_max 0.350
_refine_diff_density_min -0.399
_refine_ls_extinction_method none
_refine_ls_goodness_of_fit_ref 1.032
_refine_ls_hydrogen_treatment mixed
_refine_ls_matrix_type full
_refine_ls_number_parameters 232
_refine_ls_number_reflns 3897
_refine_ls_number_restraints 5
_refine_ls_restrained_S_all 1.033
_refine_ls_R_factor_all 0.0405
_refine_ls_R_factor_gt 0.0329
_refine_ls_shift/su_max 0.001
_refine_ls_shift/su_mean 0.001
_refine_ls_structure_factor_coef Fsqd
_refine_ls_weighting_details 'calc w=1/[\s^2^(Fo^2^)+(0.0411P)^2^+3.3308P] where P=(Fo^2^+2Fc^2^)/3'
_refine_ls_weighting_scheme calc
_refine_ls_wR_factor_gt 0.0826
_refine_ls_wR_factor_ref 0.0879
_reflns_number_gt 3332
_reflns_number_total 3897
_reflns_threshold_expression I>2\s(I)
_cod_data_source_file hb2851.cif
_cod_data_source_block I
_cod_depositor_comments
;
The following automatic conversions were performed:
'_symmetry_cell_setting' value 'Monoclinic' changed to 'monoclinic'
according to '/home/saulius/struct/CIF-dictionaries/cif_core.dic'
dictionary named 'cif_core.dic' version 2.4.1 from 2010-06-29.

Automatic conversion script
Id: cif_fix_enum 1527 2010-12-29 10:47:43Z saulius 

The following automatic conversions were performed:

'_symmetry_cell_setting' value 'Monoclinic' changed to 'monoclinic'
according to /home/saulius/struct/CIF-dictionaries/cif_core.dic
dictionary named 'cif_core.dic' version 2.4.1 from 2010-06-29.

Automatic conversion script
Id: cif_fix_values 1715 2011-07-08 13:25:40Z adriana 
;
_cod_original_sg_symbol_H-M 'C 2/c'
_cod_original_formula_sum 'C18 H18 N3 O0.50 S2'
_cod_database_code 2220199
_cod_database_fobs_code 2220199

loop_
_symmetry_equiv_pos_as_xyz
'x, y, z'
'x, -y, z+1/2'
'x+1/2, y+1/2, z'
'x+1/2, -y+1/2, z+1/2'
'-x, -y, -z'
'-x, y, -z-1/2'
'-x+1/2, -y+1/2, -z'
'-x+1/2, y+1/2, -z-1/2'

loop_
_atom_site_type_symbol
_atom_site_label
_atom_site_fract_x
_atom_site_fract_y
_atom_site_fract_z
_atom_site_U_iso_or_equiv
_atom_site_adp_type
_atom_site_calc_flag
_atom_site_refinement_flags
_atom_site_occupancy
_atom_site_disorder_assembly
_atom_site_disorder_group
S S1 0.58648(3) 0.69507(2) 0.36508(2) 0.01972(10) Uani d . 1 . .
S S2 0.56141(3) 0.50160(2) 0.38844(2) 0.02263(11) Uani d . 1 . .
N N1 0.48149(10) 0.62574(8) 0.46106(8) 0.0201(3) Uani d D 1 . .
H H1N 0.4612(15) 0.5843(10) 0.4893(11) 0.036(5) Uiso d D 1 . .
N N2 0.45977(10) 0.71147(8) 0.47237(8) 0.0200(3) Uani d . 1 . .
N N3 0.39716(10) 0.88130(8) 0.48940(8) 0.0205(3) Uani d D 1 . .
H H3N 0.4341(14) 0.8771(13) 0.4528(10) 0.039(6) Uiso d D 1 . .
C C1 0.72885(12) 0.71544(9) 0.27832(9) 0.0199(3) Uani d . 1 . .
C C2 0.83286(12) 0.71386(11) 0.31290(10) 0.0254(3) Uani d . 1 . .
H H2 0.8608 0.6671 0.3476 0.031 Uiso calc R 1 . .
C C3 0.89612(13) 0.77961(12) 0.29733(10) 0.0297(4) Uani d . 1 . .
H H3 0.9671 0.7776 0.3212 0.036 Uiso calc R 1 . .
C C4 0.85687(13) 0.84829(11) 0.24721(10) 0.0260(3) Uani d . 1 . .
H H4 0.9004 0.8937 0.2372 0.031 Uiso calc R 1 . .
C C5 0.75366(13) 0.85010(10) 0.21189(10) 0.0242(3) Uani d . 1 . .
H H5 0.7263 0.8968 0.1770 0.029 Uiso calc R 1 . .
C C6 0.68972(12) 0.78405(9) 0.22712(10) 0.0222(3) Uani d . 1 . .
H H6 0.6190 0.7858 0.2024 0.027 Uiso calc R 1 . .
C C7 0.66018(12) 0.64525(9) 0.29845(10) 0.0211(3) Uani d . 1 . .
H H7A 0.7011 0.5962 0.3264 0.025 Uiso calc R 1 . .
H H7B 0.6144 0.6232 0.2482 0.025 Uiso calc R 1 . .
C C8 0.53949(11) 0.60480(9) 0.40842(9) 0.0180(3) Uani d . 1 . .
C C9 0.40256(11) 0.72590(9) 0.52304(9) 0.0203(3) Uani d . 1 . .
H H9 0.3811 0.6794 0.5524 0.024 Uiso calc R 1 . .
C C10 0.37149(11) 0.81355(9) 0.53466(9) 0.0197(3) Uani d . 1 . .
C C11 0.31225(12) 0.84426(9) 0.58549(9) 0.0208(3) Uani d . 1 . .
H H11 0.2848 0.8111 0.6233 0.025 Uiso calc R 1 . .
C C12 0.29954(11) 0.93534(9) 0.57094(9) 0.0192(3) Uani d . 1 . .
C C13 0.35401(11) 0.95615(9) 0.51045(9) 0.0197(3) Uani d . 1 . .
C C14 0.35929(12) 1.04048(10) 0.48156(10) 0.0246(3) Uani d . 1 . .
H H14 0.3960 1.0533 0.4407 0.030 Uiso calc R 1 . .
C C15 0.30886(13) 1.10461(10) 0.51477(10) 0.0269(4) Uani d . 1 . .
H H15 0.3116 1.1628 0.4967 0.032 Uiso calc R 1 . .
C C16 0.25378(13) 1.08549(10) 0.57456(10) 0.0259(3) Uani d . 1 . .
H H16 0.2196 1.1309 0.5960 0.031 Uiso calc R 1 . .
C C17 0.24827(12) 1.00197(10) 0.60284(10) 0.0229(3) Uani d . 1 . .
H H17 0.2105 0.9897 0.6431 0.027 Uiso calc R 1 . .
O O1 0.48913(18) 0.92618(16) 0.34417(14) 0.0289(5) Uani d PD 0.50 A -1
H H1O 0.5523(10) 0.922(3) 0.363(3) 0.045(13) Uiso d PD 0.50 B -1
C C18 0.4709(7) 1.0002(6) 0.2875(4) 0.0472(9) Uani d PD 0.50 A -1
H H18A 0.3966 1.0099 0.2687 0.057 Uiso calc PR 0.50 A -1
H H18B 0.5016 1.0533 0.3157 0.057 Uiso calc PR 0.50 A -1
C C19 0.5162(7) 0.9824(6) 0.2172(4) 0.0472(9) Uani d PD 0.50 A -1
H H19A 0.5044 1.0320 0.1798 0.071 Uiso calc PR 0.50 A -1
H H19B 0.4847 0.9304 0.1888 0.071 Uiso calc PR 0.50 A -1
H H19C 0.5898 0.9729 0.2360 0.071 Uiso calc PR 0.50 A -1

loop_
_atom_site_aniso_label
_atom_site_aniso_U_11
_atom_site_aniso_U_22
_atom_site_aniso_U_33
_atom_site_aniso_U_12
_atom_site_aniso_U_13
_atom_site_aniso_U_23
S1 0.0245(2) 0.01412(17) 0.0230(2) 0.00081(13) 0.01047(15) 0.00013(13)
S2 0.0342(2) 0.01388(17) 0.0233(2) -0.00028(14) 0.01385(17) -0.00209(14)
N1 0.0271(7) 0.0148(6) 0.0210(7) 0.0021(5) 0.0108(5) 0.0004(5)
N2 0.0225(6) 0.0171(6) 0.0203(7) 0.0026(5) 0.0042(5) -0.0024(5)
N3 0.0223(6) 0.0210(6) 0.0204(7) 0.0009(5) 0.0092(5) -0.0024(5)
C1 0.0255(8) 0.0185(7) 0.0183(7) -0.0008(6) 0.0104(6) -0.0024(5)
C2 0.0261(8) 0.0299(8) 0.0217(8) 0.0038(6) 0.0082(7) 0.0082(6)
C3 0.0207(8) 0.0439(10) 0.0241(9) -0.0035(7) 0.0045(7) 0.0074(7)
C4 0.0293(9) 0.0299(8) 0.0202(8) -0.0086(7) 0.0087(7) 0.0026(6)
C5 0.0316(9) 0.0207(7) 0.0204(8) -0.0001(6) 0.0062(7) 0.0028(6)
C6 0.0229(8) 0.0213(7) 0.0222(8) -0.0002(6) 0.0044(6) -0.0009(6)
C7 0.0258(8) 0.0179(7) 0.0221(8) 0.0001(6) 0.0110(6) -0.0025(6)
C8 0.0199(7) 0.0170(6) 0.0169(7) -0.0003(5) 0.0031(6) 0.0001(5)
C9 0.0224(7) 0.0199(7) 0.0182(7) 0.0022(6) 0.0038(6) -0.0003(6)
C10 0.0199(7) 0.0209(7) 0.0178(7) 0.0013(6) 0.0028(6) -0.0012(6)
C11 0.0242(8) 0.0206(7) 0.0181(8) 0.0021(6) 0.0057(6) -0.0003(6)
C12 0.0184(7) 0.0217(7) 0.0164(7) 0.0012(6) 0.0014(6) -0.0025(6)
C13 0.0187(7) 0.0209(7) 0.0190(8) 0.0007(6) 0.0032(6) -0.0043(6)
C14 0.0281(8) 0.0227(7) 0.0235(8) -0.0033(6) 0.0066(7) -0.0018(6)
C15 0.0333(9) 0.0183(7) 0.0270(9) 0.0001(6) 0.0017(7) -0.0020(6)
C16 0.0265(8) 0.0234(7) 0.0262(9) 0.0053(6) 0.0020(7) -0.0082(6)
C17 0.0224(8) 0.0263(8) 0.0203(8) 0.0030(6) 0.0057(6) -0.0046(6)
O1 0.0238(12) 0.0401(13) 0.0217(12) -0.0033(10) 0.0026(10) 0.0035(10)
C18 0.041(2) 0.050(3) 0.0478(15) 0.0096(19) 0.0033(12) -0.001(2)
C19 0.041(2) 0.050(3) 0.0478(15) 0.0096(19) 0.0033(12) -0.001(2)

loop_
_atom_type_symbol
_atom_type_description
_atom_type_scat_dispersion_real
_atom_type_scat_dispersion_imag
_atom_type_scat_source
C C 0.0033 0.0016 'International Tables Vol C Tables 4.2.6.8 and 6.1.1.4'
H H 0.0000 0.0000 'International Tables Vol C Tables 4.2.6.8 and 6.1.1.4'
N N 0.0061 0.0033 'International Tables Vol C Tables 4.2.6.8 and 6.1.1.4'
O O 0.0106 0.0060 'International Tables Vol C Tables 4.2.6.8 and 6.1.1.4'
S S 0.1246 0.1234 'International Tables Vol C Tables 4.2.6.8 and 6.1.1.4'

loop_
_geom_angle_atom_site_label_1
_geom_angle_atom_site_label_2
_geom_angle_atom_site_label_3
_geom_angle
C8 S1 C7 102.42(7)
C8 N1 N2 119.62(12)
C8 N1 H1N 118.6(13)
N2 N1 H1N 121.7(13)
C9 N2 N1 115.70(13)
C13 N3 C10 108.88(12)
C13 N3 H3N 125.6(14)
C10 N3 H3N 125.5(14)
C2 C1 C6 118.72(14)
C2 C1 C7 120.08(14)
C6 C1 C7 121.17(14)
C3 C2 C1 120.66(15)
C3 C2 H2 119.7
C1 C2 H2 119.7
C4 C3 C2 120.53(15)
C4 C3 H3 119.7
C2 C3 H3 119.7
C3 C4 C5 119.29(15)
C3 C4 H4 120.4
C5 C4 H4 120.4
C4 C5 C6 120.45(15)
C4 C5 H5 119.8
C6 C5 H5 119.8
C5 C6 C1 120.35(15)
C5 C6 H6 119.8
C1 C6 H6 119.8
C1 C7 S1 106.10(10)
C1 C7 H7A 110.5
S1 C7 H7A 110.5
C1 C7 H7B 110.5
S1 C7 H7B 110.5
H7A C7 H7B 108.7
N1 C8 S2 121.15(11)
N1 C8 S1 113.45(10)
S2 C8 S1 125.40(9)
N2 C9 C10 119.03(14)
N2 C9 H9 120.5
C10 C9 H9 120.5
C11 C10 N3 109.34(13)
C11 C10 C9 129.24(14)
N3 C10 C9 121.37(14)
C10 C11 C12 107.22(13)
C10 C11 H11 126.4
C12 C11 H11 126.4
C17 C12 C13 118.83(14)
C17 C12 C11 134.62(15)
C13 C12 C11 106.55(13)
N3 C13 C14 129.59(14)
N3 C13 C12 108.01(13)
C14 C13 C12 122.40(14)
C15 C14 C13 117.29(15)
C15 C14 H14 121.4
C13 C14 H14 121.4
C14 C15 C16 121.36(15)
C14 C15 H15 119.3
C16 C15 H15 119.3
C17 C16 C15 121.27(14)
C17 C16 H16 119.4
C15 C16 H16 119.4
C16 C17 C12 118.83(15)
C16 C17 H17 120.6
C12 C17 H17 120.6
C18 O1 H1O 108(3)
C19 C18 O1 109.7(7)
C19 C18 H18A 109.7
O1 C18 H18A 109.7
C19 C18 H18B 109.7
O1 C18 H18B 109.7
H18A C18 H18B 108.2
C18 C19 H19A 109.5
C18 C19 H19B 109.5
H19A C19 H19B 109.5
C18 C19 H19C 109.5
H19A C19 H19C 109.5
H19B C19 H19C 109.5

loop_
_geom_bond_atom_site_label_1
_geom_bond_atom_site_label_2
_geom_bond_distance
S1 C8 1.7506(15)
S1 C7 1.8187(15)
S2 C8 1.6647(14)
N1 C8 1.3397(19)
N1 N2 1.3748(16)
N1 H1N 0.875(9)
N2 C9 1.285(2)
N3 C13 1.3713(18)
N3 C10 1.3792(19)
N3 H3N 0.873(9)
C1 C2 1.390(2)
C1 C6 1.392(2)
C1 C7 1.507(2)
C2 C3 1.383(2)
C2 H2 0.9500
C3 C4 1.383(2)
C3 H3 0.9500
C4 C5 1.383(2)
C4 H4 0.9500
C5 C6 1.391(2)
C5 H5 0.9500
C6 H6 0.9500
C7 H7A 0.9900
C7 H7B 0.9900
C9 C10 1.439(2)
C9 H9 0.9500
C10 C11 1.372(2)
C11 C12 1.428(2)
C11 H11 0.9500
C12 C17 1.406(2)
C12 C13 1.413(2)
C13 C14 1.394(2)
C14 C15 1.383(2)
C14 H14 0.9500
C15 C16 1.403(2)
C15 H15 0.9500
C16 C17 1.379(2)
C16 H16 0.9500
C17 H17 0.9500
O1 C18 1.472(8)
O1 H1O 0.839(10)
C18 C19 1.469(5)
C18 H18A 0.9900
C18 H18B 0.9900
C19 H19A 0.9800
C19 H19B 0.9800
C19 H19C 0.9800

loop_
_geom_hbond_atom_site_label_D
_geom_hbond_atom_site_label_H
_geom_hbond_atom_site_label_A
_geom_hbond_site_symmetry_A
_geom_hbond_distance_DH
_geom_hbond_distance_HA
_geom_hbond_distance_DA
_geom_hbond_angle_DHA
_geom_hbond_publ_flag
N1 H1n S2 5_666 0.880(10) 2.520(10) 3.3500(10) 159(2) yes
N3 H3n O1 . 0.870(10) 2.250(10) 3.047(3) 153(2) yes

loop_
_geom_torsion_atom_site_label_1
_geom_torsion_atom_site_label_2
_geom_torsion_atom_site_label_3
_geom_torsion_atom_site_label_4
_geom_torsion
C8 N1 N2 C9 179.09(14)
C6 C1 C2 C3 0.6(2)
C7 C1 C2 C3 -177.57(15)
C1 C2 C3 C4 0.2(3)
C2 C3 C4 C5 -0.8(3)
C3 C4 C5 C6 0.6(2)
C4 C5 C6 C1 0.2(2)
C2 C1 C6 C5 -0.8(2)
C7 C1 C6 C5 177.36(14)
C2 C1 C7 S1 106.98(14)
C6 C1 C7 S1 -71.14(16)
C8 S1 C7 C1 -163.14(11)
N2 N1 C8 S2 -176.00(11)
N2 N1 C8 S1 3.72(18)
C7 S1 C8 N1 179.96(11)
C7 S1 C8 S2 -0.33(12)
N1 N2 C9 C10 -176.43(13)
C13 N3 C10 C11 -0.38(17)
C13 N3 C10 C9 177.30(13)
N2 C9 C10 C11 -179.23(16)
N2 C9 C10 N3 3.6(2)
N3 C10 C11 C12 0.47(17)
C9 C10 C11 C12 -176.97(15)
C10 C11 C12 C17 179.98(17)
C10 C11 C12 C13 -0.39(17)
C10 N3 C13 C14 179.53(16)
C10 N3 C13 C12 0.12(17)
C17 C12 C13 N3 179.86(13)
C11 C12 C13 N3 0.16(16)
C17 C12 C13 C14 0.4(2)
C11 C12 C13 C14 -179.30(14)
N3 C13 C14 C15 -179.11(15)
C12 C13 C14 C15 0.2(2)
C13 C14 C15 C16 -0.6(2)
C14 C15 C16 C17 0.3(3)
C15 C16 C17 C12 0.3(2)
C13 C12 C17 C16 -0.7(2)
C11 C12 C17 C16 178.94(16)
